data_2219427
loop_
_publ_author_name
'Gao, Guo-wei'
'Ma, Xiao-yan'
'Jiang, Yan'
'Chen, Wei'
'Men, Jian'

_publ_section_title
;
 Tetramethyl biphenyl-2,3,3',4'-tetracarboxylate
;
_journal_coeditor_code RK2106
_journal_issue 9
_journal_name_full 'Acta Crystallographica Section E'
_journal_page_first o1779
_journal_paper_doi 10.1107/S1600536808025762
_journal_volume 64
_journal_year 2008
_chemical_formula_iupac 'C20 H18 O8'
_chemical_formula_moiety 'C20 H18 O8'
_chemical_formula_sum 'C20 H18 O8'
_chemical_formula_weight 386.34
_chemical_name_systematic
;
Tetramethyl biphenyl-2,3,3',4'-tetracarboxylate
;
_space_group_IT_number 14
_symmetry_cell_setting monoclinic
_symmetry_space_group_name_Hall '-P 2yn'
_symmetry_space_group_name_H-M 'P 1 21/n 1'
_atom_sites_solution_hydrogens geom
_atom_sites_solution_primary direct
_atom_sites_solution_secondary difmap
_cell_angle_alpha 90.00
_cell_angle_beta 108.45(4)
_cell_angle_gamma 90.00
_cell_formula_units_Z 8
_cell_length_a 14.395(4)
_cell_length_b 13.453(4)
_cell_length_c 21.013(3)
_cell_measurement_reflns_used 31
_cell_measurement_temperature 297(2)
_cell_measurement_theta_max 9.18
_cell_measurement_theta_min 4.66
_cell_volume 3860.1(19)
_computing_cell_refinement 'DIFRAC (Gabe & White, 1993)'
_computing_data_collection 'DIFRAC (Gabe & White, 1993)'
_computing_data_reduction 'NRCVAX (Gabe <i>et al.</i>,  1989)'
_computing_molecular_graphics 'ORTEP-3 (Farrugia, 1997)'
_computing_publication_material 'SHELXL97 (Sheldrick, 2008)'
_computing_structure_refinement 'SHELXL97 (Sheldrick, 2008)'
_computing_structure_solution 'SHELXS97 (Sheldrick, 2008)'
_diffrn_ambient_temperature 297(2)
_diffrn_measured_fraction_theta_full 0.994
_diffrn_measured_fraction_theta_max 0.994
_diffrn_measurement_device_type 'Enraf--Nonius CAD-4'
_diffrn_measurement_method \w/2\q
_diffrn_radiation_monochromator graphite
_diffrn_radiation_source 'fine-focus sealed tube'
_diffrn_radiation_type MoK\a
_diffrn_radiation_wavelength 0.71073
_diffrn_reflns_av_R_equivalents 0.0058
_diffrn_reflns_av_sigmaI/netI 0.0837
_diffrn_reflns_limit_h_max 16
_diffrn_reflns_limit_h_min -17
_diffrn_reflns_limit_k_max 16
_diffrn_reflns_limit_k_min 0
_diffrn_reflns_limit_l_max 25
_diffrn_reflns_limit_l_min -14
_diffrn_reflns_number 8168
_diffrn_reflns_theta_full 25.28
_diffrn_reflns_theta_max 25.28
_diffrn_reflns_theta_min 1.83
_diffrn_standards_decay_% 1.823
_diffrn_standards_interval_count 300
_diffrn_standards_number 3
_exptl_absorpt_coefficient_mu 0.104
_exptl_absorpt_correction_type none
_exptl_crystal_colour colourless
_exptl_crystal_density_diffrn 1.330
_exptl_crystal_density_method 'not measured'
_exptl_crystal_description block
_exptl_crystal_F_000 1616
_exptl_crystal_size_max 0.45
_exptl_crystal_size_mid 0.42
_exptl_crystal_size_min 0.38
_refine_diff_density_max 0.276
_refine_diff_density_min -0.227
_refine_ls_extinction_method none
_refine_ls_goodness_of_fit_ref 1.035
_refine_ls_hydrogen_treatment constr
_refine_ls_matrix_type full
_refine_ls_number_parameters 515
_refine_ls_number_reflns 6906
_refine_ls_number_restraints 0
_refine_ls_restrained_S_all 1.035
_refine_ls_R_factor_all 0.1770
_refine_ls_R_factor_gt 0.0588
_refine_ls_shift/su_max 0.000
_refine_ls_shift/su_mean 0.000
_refine_ls_structure_factor_coef Fsqd
_refine_ls_weighting_details 'calc w=1/[\s^2^(Fo^2^)+(0.069P)^2^] where P=(Fo^2^+2Fc^2^)/3'
_refine_ls_weighting_scheme calc
_refine_ls_wR_factor_gt 0.1369
_refine_ls_wR_factor_ref 0.1633
_reflns_number_gt 2997
_reflns_number_total 6906
_reflns_threshold_expression I>2\s(I)
_cod_data_source_file rk2106.cif
_cod_data_source_block I
_cod_original_sg_symbol_H-M 'P 21/n'
_cod_database_code 2219427
_cod_database_fobs_code 2219427

loop_
_symmetry_equiv_pos_as_xyz
'x, y, z'
'-x+1/2, y+1/2, -z+1/2'
'-x, -y, -z'
'x-1/2, -y-1/2, z-1/2'

loop_
_atom_site_type_symbol
_atom_site_label
_atom_site_fract_x
_atom_site_fract_y
_atom_site_fract_z
_atom_site_U_iso_or_equiv
_atom_site_adp_type
_atom_site_calc_flag
_atom_site_refinement_flags
_atom_site_occupancy
O O1 0.58582(18) 0.6473(2) 0.10659(14) 0.0722(8) Uani d . 1
O O2 0.66768(17) 0.78792(19) 0.13706(13) 0.0628(7) Uani d . 1
O O3 0.37936(18) 0.57886(17) 0.11045(13) 0.0602(7) Uani d . 1
O O4 0.38789(17) 0.62465(17) 0.00901(12) 0.0582(7) Uani d . 1
O O5 0.02260(18) 0.59487(19) 0.15264(13) 0.0671(8) Uani d . 1
O O6 -0.00811(19) 0.7556(2) 0.16431(13) 0.0718(8) Uani d . 1
O O7 -0.12482(19) 0.6405(2) 0.02572(14) 0.0824(9) Uani d . 1
O O8 -0.08492(18) 0.58818(19) -0.06318(13) 0.0691(8) Uani d . 1
C C1 0.3321(3) 0.9024(2) 0.11080(17) 0.0492(9) Uani d . 1
H H1 0.2773 0.9389 0.1110 0.059 Uiso calc R 1
C C2 0.4233(3) 0.9456(3) 0.13244(17) 0.0510(9) Uani d . 1
H H2 0.4297 1.0114 0.1467 0.061 Uiso calc R 1
C C3 0.5055(2) 0.8924(2) 0.13322(16) 0.0463(9) Uani d . 1
H H3 0.5667 0.9227 0.1475 0.056 Uiso calc R 1
C C4 0.4974(2) 0.7938(2) 0.11289(15) 0.0389(8) Uani d . 1
C C5 0.4049(2) 0.7492(2) 0.09027(14) 0.0363(8) Uani d . 1
C C6 0.3216(2) 0.8033(2) 0.08845(15) 0.0412(8) Uani d . 1
C C7 0.5861(2) 0.7338(3) 0.11817(16) 0.0454(9) Uani d . 1
C C8 0.7599(3) 0.7343(3) 0.1475(2) 0.0779(13) Uani d . 1
H H8A 0.7660 0.6831 0.1804 0.117 Uiso calc R 1
H H8B 0.8137 0.7798 0.1629 0.117 Uiso calc R 1
H H8C 0.7603 0.7049 0.1059 0.117 Uiso calc R 1
C C9 0.3917(2) 0.6403(3) 0.07216(18) 0.0431(8) Uani d . 1
C C10 0.3676(3) 0.5227(3) -0.0148(2) 0.0868(14) Uani d . 1
H H10A 0.4082 0.4780 0.0179 0.130 Uiso calc R 1
H H10B 0.3811 0.5153 -0.0564 0.130 Uiso calc R 1
H H10C 0.2999 0.5076 -0.0215 0.130 Uiso calc R 1
C C11 0.2216(2) 0.7587(2) 0.06406(16) 0.0400(8) Uani d . 1
C C12 0.1815(3) 0.7259(3) -0.00211(16) 0.0503(9) Uani d . 1
H H12 0.2171 0.7329 -0.0319 0.060 Uiso calc R 1
C C13 0.0899(2) 0.6834(3) -0.02369(17) 0.0506(9) Uani d . 1
H H13 0.0647 0.6613 -0.0678 0.061 Uiso calc R 1
C C14 0.0347(2) 0.6729(2) 0.01933(16) 0.0431(8) Uani d . 1
C C15 0.0746(2) 0.7055(2) 0.08603(16) 0.0408(8) Uani d . 1
C C16 0.1658(2) 0.7487(2) 0.10680(15) 0.0421(8) Uani d . 1
H H16 0.1907 0.7718 0.1506 0.051 Uiso calc R 1
C C17 0.0229(3) 0.6902(3) 0.13731(18) 0.0508(9) Uani d . 1
C C18 -0.0328(3) 0.5667(3) 0.1968(2) 0.0904(15) Uani d . 1
H H18A -0.0385 0.6229 0.2234 0.136 Uiso calc R 1
H H18B 0.0005 0.5138 0.2257 0.136 Uiso calc R 1
H H18C -0.0969 0.5448 0.1704 0.136 Uiso calc R 1
C C19 -0.0661(3) 0.6322(3) -0.00428(19) 0.0522(9) Uani d . 1
C C20 -0.1833(3) 0.5486(3) -0.0923(2) 0.0846(14) Uani d . 1
H H20A -0.1894 0.4880 -0.0698 0.127 Uiso calc R 1
H H20B -0.1953 0.5356 -0.1391 0.127 Uiso calc R 1
H H20C -0.2301 0.5961 -0.0870 0.127 Uiso calc R 1
O O9 0.90819(19) 0.3219(2) 0.20321(13) 0.0730(8) Uani d . 1
O O10 0.8394(2) 0.1751(2) 0.19739(18) 0.0968(11) Uani d . 1
O O11 0.62367(18) 0.09734(17) 0.17382(12) 0.0558(7) Uani d . 1
O O12 0.6628(2) 0.15331(17) 0.08491(12) 0.0649(7) Uani d . 1
O O13 0.2462(2) 0.0867(2) 0.19228(14) 0.0765(8) Uani d . 1
O O14 0.2231(2) 0.2456(2) 0.21508(15) 0.0870(10) Uani d . 1
O O15 0.1182(2) 0.1385(2) 0.06290(15) 0.0838(9) Uani d . 1
O O16 0.17875(19) 0.0866(2) -0.01709(14) 0.0790(8) Uani d . 1
C C21 0.5672(3) 0.4153(3) 0.18722(18) 0.0582(10) Uani d . 1
H H21 0.5100 0.4484 0.1863 0.070 Uiso calc R 1
C C22 0.6571(3) 0.4616(3) 0.21457(18) 0.0625(11) Uani d . 1
H H22 0.6598 0.5251 0.2325 0.075 Uiso calc R 1
C C23 0.7419(3) 0.4149(3) 0.21548(17) 0.0542(10) Uani d . 1
H H23 0.8014 0.4478 0.2328 0.065 Uiso calc R 1
C C24 0.7401(2) 0.3184(2) 0.19076(16) 0.0446(9) Uani d . 1
C C25 0.6495(2) 0.2707(2) 0.16425(15) 0.0416(8) Uani d . 1
C C26 0.5620(2) 0.3192(2) 0.16103(15) 0.0442(8) Uani d . 1
C C27 0.8319(3) 0.2630(3) 0.19680(17) 0.0506(9) Uani d . 1
C C28 1.0022(3) 0.2714(4) 0.2128(2) 0.0868(14) Uani d . 1
H H28A 1.0181 0.2315 0.2527 0.130 Uiso calc R 1
H H28B 1.0526 0.3201 0.2172 0.130 Uiso calc R 1
H H28C 0.9973 0.2297 0.1748 0.130 Uiso calc R 1
C C29 0.6447(2) 0.1636(2) 0.14292(17) 0.0413(8) Uani d . 1
C C30 0.6633(4) 0.0514(3) 0.0632(2) 0.1001(17) Uani d . 1
H H30A 0.7030 0.0119 0.0997 0.150 Uiso calc R 1
H H30B 0.6896 0.0486 0.0265 0.150 Uiso calc R 1
H H30C 0.5975 0.0261 0.0488 0.150 Uiso calc R 1
C C31 0.4657(2) 0.2706(2) 0.13009(17) 0.0448(8) Uani d . 1
C C32 0.4016(3) 0.2537(3) 0.16732(17) 0.0513(9) Uani d . 1
H H32 0.4192 0.2751 0.2116 0.062 Uiso calc R 1
C C33 0.3130(3) 0.2060(3) 0.13961(17) 0.0478(9) Uani d . 1
C C34 0.2835(2) 0.1771(3) 0.07211(17) 0.0484(9) Uani d . 1
C C35 0.3463(3) 0.1945(3) 0.03489(17) 0.0548(10) Uani d . 1
H H35 0.3278 0.1752 -0.0099 0.066 Uiso calc R 1
C C36 0.4362(3) 0.2404(3) 0.06343(17) 0.0546(10) Uani d . 1
H H36 0.4772 0.2510 0.0377 0.066 Uiso calc R 1
C C37 0.2537(3) 0.1852(3) 0.1855(2) 0.0604(10) Uani d . 1
C C38 0.1830(4) 0.0548(4) 0.2310(3) 0.1100(18) Uani d . 1
H H38A 0.1968 0.0941 0.2711 0.165 Uiso calc R 1
H H38B 0.1951 -0.0140 0.2429 0.165 Uiso calc R 1
H H38C 0.1156 0.0634 0.2045 0.165 Uiso calc R 1
C C39 0.1845(3) 0.1319(3) 0.0402(2) 0.0579(10) Uani d . 1
C C40 0.0844(3) 0.0424(4) -0.0540(2) 0.1078(17) Uani d . 1
H H40A 0.0676 -0.0072 -0.0267 0.162 Uiso calc R 1
H H40B 0.0886 0.0122 -0.0944 0.162 Uiso calc R 1
H H40C 0.0349 0.0931 -0.0652 0.162 Uiso calc R 1

loop_
_atom_site_aniso_label
_atom_site_aniso_U_11
_atom_site_aniso_U_22
_atom_site_aniso_U_33
_atom_site_aniso_U_12
_atom_site_aniso_U_13
_atom_site_aniso_U_23
O1 0.0541(17) 0.0528(18) 0.107(2) 0.0050(14) 0.0223(15) -0.0148(16)
O2 0.0398(16) 0.0647(18) 0.0844(19) -0.0051(14) 0.0202(14) -0.0119(14)
O3 0.0691(18) 0.0385(15) 0.0755(18) -0.0081(13) 0.0263(15) 0.0061(13)
O4 0.0716(18) 0.0473(15) 0.0569(15) -0.0036(13) 0.0221(13) -0.0166(12)
O5 0.0744(19) 0.0595(18) 0.0815(19) 0.0036(14) 0.0446(15) 0.0158(14)
O6 0.079(2) 0.0711(19) 0.0828(19) 0.0027(16) 0.0499(17) -0.0061(16)
O7 0.0496(17) 0.117(3) 0.086(2) -0.0181(17) 0.0287(16) -0.0200(18)
O8 0.0518(17) 0.0757(19) 0.0743(19) -0.0166(14) 0.0123(14) -0.0197(15)
C1 0.048(2) 0.037(2) 0.065(2) 0.0078(18) 0.0200(19) -0.0003(18)
C2 0.052(2) 0.035(2) 0.065(2) -0.0052(19) 0.0175(19) -0.0066(17)
C3 0.041(2) 0.045(2) 0.050(2) -0.0102(18) 0.0102(17) -0.0029(17)
C4 0.041(2) 0.037(2) 0.0397(18) -0.0047(17) 0.0139(16) -0.0010(15)
C5 0.040(2) 0.0340(19) 0.0376(17) -0.0015(16) 0.0159(15) -0.0031(14)
C6 0.043(2) 0.040(2) 0.0428(19) -0.0040(17) 0.0162(16) -0.0021(16)
C7 0.039(2) 0.051(2) 0.046(2) -0.006(2) 0.0132(17) -0.0085(18)
C8 0.042(2) 0.097(3) 0.097(3) 0.003(2) 0.025(2) -0.009(3)
C9 0.036(2) 0.038(2) 0.053(2) -0.0046(16) 0.0122(17) -0.0080(18)
C10 0.108(4) 0.054(3) 0.099(3) -0.012(2) 0.032(3) -0.040(2)
C11 0.0333(19) 0.041(2) 0.046(2) 0.0034(16) 0.0129(16) 0.0048(16)
C12 0.049(2) 0.063(2) 0.045(2) -0.005(2) 0.0236(18) 0.0031(18)
C13 0.044(2) 0.063(2) 0.043(2) -0.0078(19) 0.0101(17) -0.0032(18)
C14 0.038(2) 0.043(2) 0.049(2) 0.0002(17) 0.0156(17) 0.0048(16)
C15 0.035(2) 0.043(2) 0.047(2) 0.0055(17) 0.0177(16) 0.0065(16)
C16 0.042(2) 0.047(2) 0.0380(18) 0.0012(17) 0.0128(16) -0.0007(16)
C17 0.043(2) 0.056(3) 0.055(2) -0.0043(19) 0.0188(18) 0.006(2)
C18 0.099(4) 0.091(3) 0.102(3) -0.012(3) 0.061(3) 0.027(3)
C19 0.041(2) 0.057(2) 0.056(2) -0.0014(19) 0.0112(19) 0.004(2)
C20 0.057(3) 0.083(3) 0.097(3) -0.016(2) -0.001(2) -0.015(3)
O9 0.0493(17) 0.0671(18) 0.105(2) -0.0108(15) 0.0274(15) -0.0144(16)
O10 0.068(2) 0.0443(19) 0.179(3) 0.0064(15) 0.040(2) 0.0258(19)
O11 0.0757(18) 0.0373(14) 0.0639(16) -0.0082(13) 0.0355(14) 0.0004(12)
O12 0.107(2) 0.0389(15) 0.0671(17) 0.0001(14) 0.0528(16) -0.0036(12)
O13 0.083(2) 0.073(2) 0.086(2) 0.0099(16) 0.0456(17) 0.0200(16)
O14 0.089(2) 0.089(2) 0.106(2) 0.0118(18) 0.064(2) -0.0156(19)
O15 0.0512(18) 0.110(3) 0.092(2) -0.0072(17) 0.0262(16) 0.0036(18)
O16 0.0606(19) 0.092(2) 0.076(2) -0.0128(16) 0.0102(15) -0.0203(17)
C21 0.063(3) 0.045(2) 0.064(2) 0.016(2) 0.017(2) -0.0009(19)
C22 0.078(3) 0.037(2) 0.066(3) 0.003(2) 0.014(2) -0.0107(18)
C23 0.063(3) 0.040(2) 0.054(2) -0.014(2) 0.0111(19) 0.0025(18)
C24 0.051(2) 0.035(2) 0.047(2) -0.0040(18) 0.0135(17) 0.0053(16)
C25 0.051(2) 0.0314(19) 0.0431(19) 0.0020(17) 0.0155(17) 0.0035(15)
C26 0.047(2) 0.040(2) 0.046(2) 0.0035(18) 0.0131(17) 0.0028(16)
C27 0.045(2) 0.052(3) 0.052(2) -0.003(2) 0.0130(18) 0.0053(18)
C28 0.052(3) 0.110(4) 0.104(4) -0.005(3) 0.033(3) -0.019(3)
C29 0.045(2) 0.038(2) 0.044(2) -0.0016(17) 0.0178(17) -0.0008(17)
C30 0.186(6) 0.047(3) 0.099(3) -0.003(3) 0.090(4) -0.020(2)
C31 0.043(2) 0.040(2) 0.050(2) 0.0068(17) 0.0127(18) 0.0003(16)
C32 0.053(2) 0.053(2) 0.048(2) 0.018(2) 0.0161(19) 0.0037(18)
C33 0.045(2) 0.046(2) 0.053(2) 0.0133(18) 0.0156(18) 0.0049(17)
C34 0.037(2) 0.050(2) 0.058(2) 0.0106(18) 0.0142(19) 0.0061(18)
C35 0.053(2) 0.067(3) 0.040(2) 0.006(2) 0.0094(19) 0.0007(18)
C36 0.053(2) 0.062(2) 0.050(2) -0.004(2) 0.0187(19) -0.0010(19)
C37 0.049(2) 0.070(3) 0.064(3) 0.009(2) 0.021(2) 0.006(2)
C38 0.131(4) 0.105(4) 0.122(4) -0.001(3) 0.080(4) 0.032(3)
C39 0.051(3) 0.058(3) 0.060(3) 0.008(2) 0.011(2) 0.012(2)
C40 0.078(4) 0.123(4) 0.106(4) -0.041(3) 0.004(3) -0.026(3)

loop_
_atom_type_symbol
_atom_type_description
_atom_type_scat_dispersion_real
_atom_type_scat_dispersion_imag
_atom_type_scat_source
C C 0.0033 0.0016 'International Tables Vol C Tables 4.2.6.8 and 6.1.1.4'
H H 0.0000 0.0000 'International Tables Vol C Tables 4.2.6.8 and 6.1.1.4'
O O 0.0106 0.0060 'International Tables Vol C Tables 4.2.6.8 and 6.1.1.4'

loop_
_geom_angle_atom_site_label_1
_geom_angle_atom_site_label_2
_geom_angle_atom_site_label_3
_geom_angle
C7 O2 C8 116.6(3)
C9 O4 C10 115.6(3)
C17 O5 C18 117.0(3)
C19 O8 C20 116.2(3)
C2 C1 C6 120.1(3)
C2 C1 H1 119.9
C6 C1 H1 119.9
C1 C2 C3 120.7(3)
C1 C2 H2 119.6
C3 C2 H2 119.6
C2 C3 C4 120.3(3)
C2 C3 H3 119.9
C4 C3 H3 119.9
C3 C4 C5 119.6(3)
C3 C4 C7 120.7(3)
C5 C4 C7 119.6(3)
C6 C5 C4 120.2(3)
C6 C5 C9 117.4(3)
C4 C5 C9 122.2(3)
C5 C6 C1 119.1(3)
C5 C6 C11 121.8(3)
C1 C6 C11 119.1(3)
O1 C7 O2 122.8(3)
O1 C7 C4 124.8(3)
O2 C7 C4 112.4(3)
O2 C8 H8A 109.5
O2 C8 H8B 109.5
H8A C8 H8B 109.5
O2 C8 H8C 109.5
H8A C8 H8C 109.5
H8B C8 H8C 109.5
O3 C9 O4 126.2(3)
O3 C9 C5 122.1(3)
O4 C9 C5 111.6(3)
O4 C10 H10A 109.5
O4 C10 H10B 109.5
H10A C10 H10B 109.5
O4 C10 H10C 109.5
H10A C10 H10C 109.5
H10B C10 H10C 109.5
C16 C11 C12 118.1(3)
C16 C11 C6 120.6(3)
C12 C11 C6 121.2(3)
C13 C12 C11 120.7(3)
C13 C12 H12 119.7
C11 C12 H12 119.7
C12 C13 C14 121.0(3)
C12 C13 H13 119.5
C14 C13 H13 119.5
C13 C14 C15 118.6(3)
C13 C14 C19 121.5(3)
C15 C14 C19 119.8(3)
C16 C15 C14 119.8(3)
C16 C15 C17 118.0(3)
C14 C15 C17 122.1(3)
C15 C16 C11 121.7(3)
C15 C16 H16 119.1
C11 C16 H16 119.1
O6 C17 O5 124.2(3)
O6 C17 C15 125.3(3)
O5 C17 C15 110.3(3)
O5 C18 H18A 109.5
O5 C18 H18B 109.5
H18A C18 H18B 109.5
O5 C18 H18C 109.5
H18A C18 H18C 109.5
H18B C18 H18C 109.5
O7 C19 O8 124.1(3)
O7 C19 C14 124.3(4)
O8 C19 C14 111.6(3)
O8 C20 H20A 109.5
O8 C20 H20B 109.5
H20A C20 H20B 109.5
O8 C20 H20C 109.5
H20A C20 H20C 109.5
H20B C20 H20C 109.5
C27 O9 C28 115.8(3)
C29 O12 C30 114.2(3)
C37 O13 C38 115.8(3)
C39 O16 C40 116.7(3)
C22 C21 C26 120.3(4)
C22 C21 H21 119.9
C26 C21 H21 119.9
C23 C22 C21 120.8(4)
C23 C22 H22 119.6
C21 C22 H22 119.6
C22 C23 C24 120.7(4)
C22 C23 H23 119.6
C24 C23 H23 119.6
C23 C24 C25 118.7(3)
C23 C24 C27 121.5(3)
C25 C24 C27 119.6(3)
C24 C25 C26 121.0(3)
C24 C25 C29 120.4(3)
C26 C25 C29 118.4(3)
C21 C26 C25 118.5(3)
C21 C26 C31 120.4(3)
C25 C26 C31 121.1(3)
O10 C27 O9 121.6(4)
O10 C27 C24 125.2(4)
O9 C27 C24 113.3(3)
O9 C28 H28A 109.5
O9 C28 H28B 109.5
H28A C28 H28B 109.5
O9 C28 H28C 109.5
H28A C28 H28C 109.5
H28B C28 H28C 109.5
O11 C29 O12 125.2(3)
O11 C29 C25 123.2(3)
O12 C29 C25 111.6(3)
O12 C30 H30A 109.5
O12 C30 H30B 109.5
H30A C30 H30B 109.5
O12 C30 H30C 109.5
H30A C30 H30C 109.5
H30B C30 H30C 109.5
C36 C31 C32 118.0(3)
C36 C31 C26 121.1(3)
C32 C31 C26 121.0(3)
C33 C32 C31 121.5(3)
C33 C32 H32 119.3
C31 C32 H32 119.3
C32 C33 C34 120.0(3)
C32 C33 C37 116.9(3)
C34 C33 C37 123.1(3)
C35 C34 C33 118.6(3)
C35 C34 C39 120.8(3)
C33 C34 C39 120.5(3)
C36 C35 C34 121.1(3)
C36 C35 H35 119.5
C34 C35 H35 119.5
C35 C36 C31 120.8(3)
C35 C36 H36 119.6
C31 C36 H36 119.6
O14 C37 O13 124.3(4)
O14 C37 C33 126.0(4)
O13 C37 C33 109.5(3)
O13 C38 H38A 109.5
O13 C38 H38B 109.5
H38A C38 H38B 109.5
O13 C38 H38C 109.5
H38A C38 H38C 109.5
H38B C38 H38C 109.5
O15 C39 O16 124.4(4)
O15 C39 C34 123.8(4)
O16 C39 C34 111.8(3)
O16 C40 H40A 109.5
O16 C40 H40B 109.5
H40A C40 H40B 109.5
O16 C40 H40C 109.5
H40A C40 H40C 109.5
H40B C40 H40C 109.5

loop_
_geom_bond_atom_site_label_1
_geom_bond_atom_site_label_2
_geom_bond_distance
O1 C7 1.188(4)
O2 C7 1.331(4)
O2 C8 1.465(4)
O3 C9 1.205(4)
O4 C9 1.328(4)
O4 C10 1.457(4)
O5 C17 1.323(4)
O5 C18 1.452(4)
O6 C17 1.206(4)
O7 C19 1.209(4)
O8 C19 1.320(4)
O8 C20 1.454(4)
C1 C2 1.375(5)
C1 C6 1.406(4)
C1 H1 0.9300
C2 C3 1.379(4)
C2 H2 0.9300
C3 C4 1.386(4)
C3 H3 0.9300
C4 C5 1.399(4)
C4 C7 1.485(4)
C5 C6 1.394(4)
C5 C9 1.510(4)
C6 C11 1.492(4)
C8 H8A 0.9600
C8 H8B 0.9600
C8 H8C 0.9600
C10 H10A 0.9600
C10 H10B 0.9600
C10 H10C 0.9600
C11 C16 1.389(4)
C11 C12 1.398(4)
C12 C13 1.376(4)
C12 H12 0.9300
C13 C14 1.387(4)
C13 H13 0.9300
C14 C15 1.406(4)
C14 C19 1.481(5)
C15 C16 1.373(4)
C15 C17 1.506(4)
C16 H16 0.9300
C18 H18A 0.9600
C18 H18B 0.9600
C18 H18C 0.9600
C20 H20A 0.9600
C20 H20B 0.9600
C20 H20C 0.9600
O9 C27 1.326(4)
O9 C28 1.469(4)
O10 C27 1.188(4)
O11 C29 1.197(4)
O12 C29 1.331(4)
O12 C30 1.446(4)
O13 C37 1.340(4)
O13 C38 1.465(4)
O14 C37 1.190(4)
O15 C39 1.198(4)
O16 C39 1.328(4)
O16 C40 1.461(5)
C21 C22 1.386(5)
C21 C26 1.399(4)
C21 H21 0.9300
C22 C23 1.367(5)
C22 H22 0.9300
C23 C24 1.396(4)
C23 H23 0.9300
C24 C25 1.401(4)
C24 C27 1.487(5)
C25 C26 1.401(4)
C25 C29 1.504(4)
C26 C31 1.484(5)
C28 H28A 0.9600
C28 H28B 0.9600
C28 H28C 0.9600
C30 H30A 0.9600
C30 H30B 0.9600
C30 H30C 0.9600
C31 C36 1.390(4)
C31 C32 1.404(4)
C32 C33 1.381(5)
C32 H32 0.9300
C33 C34 1.401(5)
C33 C37 1.502(5)
C34 C35 1.391(5)
C34 C39 1.497(5)
C35 C36 1.386(5)
C35 H35 0.9300
C36 H36 0.9300
C38 H38A 0.9600
C38 H38B 0.9600
C38 H38C 0.9600
C40 H40A 0.9600
C40 H40B 0.9600
C40 H40C 0.9600

loop_
_geom_torsion_atom_site_label_1
_geom_torsion_atom_site_label_2
_geom_torsion_atom_site_label_3
_geom_torsion_atom_site_label_4
_geom_torsion
C6 C1 C2 C3 -0.7(5)
C1 C2 C3 C4 -0.8(5)
C2 C3 C4 C5 1.3(5)
C2 C3 C4 C7 -175.6(3)
C3 C4 C5 C6 -0.3(4)
C7 C4 C5 C6 176.6(3)
C3 C4 C5 C9 -175.5(3)
C7 C4 C5 C9 1.4(4)
C4 C5 C6 C1 -1.2(4)
C9 C5 C6 C1 174.3(3)
C4 C5 C6 C11 179.4(3)
C9 C5 C6 C11 -5.1(4)
C2 C1 C6 C5 1.7(5)
C2 C1 C6 C11 -178.9(3)
C8 O2 C7 O1 -3.9(5)
C8 O2 C7 C4 176.6(3)
C3 C4 C7 O1 174.1(3)
C5 C4 C7 O1 -2.7(5)
C3 C4 C7 O2 -6.4(4)
C5 C4 C7 O2 176.8(3)
C10 O4 C9 O3 -0.5(5)
C10 O4 C9 C5 -175.4(3)
C6 C5 C9 O3 -76.6(4)
C4 C5 C9 O3 98.8(4)
C6 C5 C9 O4 98.6(3)
C4 C5 C9 O4 -86.0(4)
C5 C6 C11 C16 117.0(3)
C1 C6 C11 C16 -62.4(4)
C5 C6 C11 C12 -63.0(4)
C1 C6 C11 C12 117.6(4)
C16 C11 C12 C13 -1.1(5)
C6 C11 C12 C13 178.9(3)
C11 C12 C13 C14 0.7(5)
C12 C13 C14 C15 -0.8(5)
C12 C13 C14 C19 176.7(3)
C13 C14 C15 C16 1.4(5)
C19 C14 C15 C16 -176.1(3)
C13 C14 C15 C17 -175.5(3)
C19 C14 C15 C17 7.0(5)
C14 C15 C16 C11 -1.9(5)
C17 C15 C16 C11 175.1(3)
C12 C11 C16 C15 1.7(5)
C6 C11 C16 C15 -178.3(3)
C18 O5 C17 O6 10.4(5)
C18 O5 C17 C15 -174.3(3)
C16 C15 C17 O6 68.0(5)
C14 C15 C17 O6 -115.2(4)
C16 C15 C17 O5 -107.3(4)
C14 C15 C17 O5 69.6(4)
C20 O8 C19 O7 0.3(5)
C20 O8 C19 C14 -177.9(3)
C13 C14 C19 O7 -163.5(4)
C15 C14 C19 O7 13.9(5)
C13 C14 C19 O8 14.6(5)
C15 C14 C19 O8 -168.0(3)
C26 C21 C22 C23 1.1(6)
C21 C22 C23 C24 -2.0(5)
C22 C23 C24 C25 0.7(5)
C22 C23 C24 C27 -174.5(3)
C23 C24 C25 C26 1.5(5)
C27 C24 C25 C26 176.7(3)
C23 C24 C25 C29 -174.4(3)
C27 C24 C25 C29 0.9(5)
C22 C21 C26 C25 1.1(5)
C22 C21 C26 C31 -178.4(3)
C24 C25 C26 C21 -2.3(5)
C29 C25 C26 C21 173.5(3)
C24 C25 C26 C31 177.1(3)
C29 C25 C26 C31 -7.0(4)
C28 O9 C27 O10 -1.6(5)
C28 O9 C27 C24 177.0(3)
C23 C24 C27 O10 154.8(4)
C25 C24 C27 O10 -20.3(5)
C23 C24 C27 O9 -23.7(4)
C25 C24 C27 O9 161.1(3)
C30 O12 C29 O11 -5.0(5)
C30 O12 C29 C25 177.5(3)
C24 C25 C29 O11 107.1(4)
C26 C25 C29 O11 -68.8(4)
C24 C25 C29 O12 -75.4(4)
C26 C25 C29 O12 108.7(3)
C21 C26 C31 C36 119.8(4)
C25 C26 C31 C36 -59.6(4)
C21 C26 C31 C32 -60.2(4)
C25 C26 C31 C32 120.3(4)
C36 C31 C32 C33 1.8(5)
C26 C31 C32 C33 -178.1(3)
C31 C32 C33 C34 -2.7(5)
C31 C32 C33 C37 175.6(3)
C32 C33 C34 C35 2.0(5)
C37 C33 C34 C35 -176.1(3)
C32 C33 C34 C39 -175.6(3)
C37 C33 C34 C39 6.2(5)
C33 C34 C35 C36 -0.5(5)
C39 C34 C35 C36 177.1(3)
C34 C35 C36 C31 -0.3(6)
C32 C31 C36 C35 -0.3(5)
C26 C31 C36 C35 179.6(3)
C38 O13 C37 O14 9.6(6)
C38 O13 C37 C33 -174.8(3)
C32 C33 C37 O14 60.3(5)
C34 C33 C37 O14 -121.5(4)
C32 C33 C37 O13 -115.2(4)
C34 C33 C37 O13 63.0(4)
C40 O16 C39 O15 0.1(6)
C40 O16 C39 C34 -178.0(3)
C35 C34 C39 O15 -159.6(4)
C33 C34 C39 O15 17.9(6)
C35 C34 C39 O16 18.5(5)
C33 C34 C39 O16 -163.9(3)

loop_
_cod_related_entry_id
_cod_related_entry_database
_cod_related_entry_code
1 ChemSpider 9200657
